data_1008564
loop_
_publ_author_name
'Pontonnier, L'
'Miraglia, S'
'Fruchart, D'
'Soubeyroux, J L'
'Baudry, A'
'Boyer, P'

_publ_section_title
;
Structural study of hyperstoichiometric alloys ZrMn~2+x~ and their
hydrides
;
_journal_coden_ASTM JALCEU
_journal_name_full 'Journal of Alloys Compd.'
_journal_page_first 241
_journal_page_last 248
_journal_paper_doi 10.1016/0925-8388(92)90010-7
_journal_volume 186
_journal_year 1992
_chemical_formula_analytical 'Zr0.95 Hf0.05 Mn2.5 D3.25'
_chemical_formula_structural 'Zr0.85 Mn2.15 D2.332'
_chemical_formula_sum 'D2.332 Mn2.15 Zr0.85'
_chemical_name_systematic 'Zirconium manganese deuteride (0.9/2.2/2.3)'
_space_group_IT_number 194
_symmetry_cell_setting hexagonal
_symmetry_Int_Tables_number 194
_symmetry_space_group_name_Hall '-P 6c 2c'
_symmetry_space_group_name_H-M 'P 63/m m c'
_cell_angle_alpha 90
_cell_angle_beta 90
_cell_angle_gamma 120
_cell_formula_units_Z 4
_cell_length_a 5.3889(10)
_cell_length_b 5.3889(10)
_cell_length_c 8.7660(11)
_cell_volume 220.5
_refine_ls_R_factor_all 0.06
_cod_original_formula_sum 'D2.332 Mn2.15 Zr.85'
_cod_database_code 1008564

loop_
_symmetry_equiv_pos_as_xyz
x,y,z
-y,x-y,z
y-x,-x,z
-y,-x,z
y-x,y,z
x,x-y,z
-x,-y,-z
y,y-x,-z
x-y,x,-z
y,x,-z
x-y,-y,-z
-x,y-x,-z
-x,-y,1/2+z
y,y-x,1/2+z
x-y,x,1/2+z
y,x,1/2+z
x-y,-y,1/2+z
-x,y-x,1/2+z
x,y,1/2-z
-y,x-y,1/2-z
y-x,-x,1/2-z
-y,-x,1/2-z
y-x,y,1/2-z
x,x-y,1/2-z

loop_
_atom_site_label
_atom_site_type_symbol
_atom_site_symmetry_multiplicity
_atom_site_Wyckoff_symbol
_atom_site_fract_x
_atom_site_fract_y
_atom_site_fract_z
_atom_site_occupancy
_atom_site_attached_hydrogens
_atom_site_calc_flag
Zr1 Zr0 4 f 0.3333 0.6667 0.0637(9) 0.85 0 d
Mn1 Mn0 4 f 0.3333 0.6667 0.0637(9) 0.15 0 d
Mn2 Mn0 2 a 0. 0. 0. 1. 0 d
Mn3 Mn0 6 h 0.8369(10) 0.6738(20) 0.25 1. 0 d
D1 D0 24 l 0.0506(20) 0.3477(25) 0.5662(13) 0.164(2) 0 d
D2 D0 12 k 0.4524(30) 0.9048(60) 0.6352(16) 0.278(2) 0 d
D3 D0 6 h 0.4540(36) 0.9080(72) 0.25 0.298(6) 0 d
D4 D0 6 h 0.22 0.44 0.25 0.045(9) 0 d

loop_
_atom_type_symbol
_atom_type_oxidation_number
Zr0 0.000
Mn0 0.000
D0 0.000
